data_2216308
loop_
_publ_author_name
'Xue-Fang Shi'
'Zhi-Yong Xing'

_publ_section_title
;
 (<i>E</i>)-<i>N</i>'-[1-(4-Aminophenyl)ethylidene]-2-hydroxybenzohydrazide
 methanol solvate
;
_journal_coeditor_code BT2602
_journal_issue 12
_journal_name_full 'Acta Crystallographica Section E'
_journal_page_first o4771
_journal_page_last o4771
_journal_paper_doi 10.1107/S1600536807058552
_journal_volume 63
_journal_year 2007
_chemical_formula_iupac 'C16 H19 N3 O3'
_chemical_formula_moiety 'C16 H19 N3 O3'
_chemical_formula_sum 'C16 H19 N3 O3'
_chemical_formula_weight 301.34
_chemical_name_systematic
;
(E)-N'-[1-(4-Aminophenyl)ethylidene]-2-hydroxybenzohydrazide methanol solvate
;
_space_group_IT_number 2
_symmetry_cell_setting triclinic
_symmetry_space_group_name_Hall '-P 1'
_symmetry_space_group_name_H-M 'P -1'
_atom_sites_solution_hydrogens geom
_atom_sites_solution_primary direct
_atom_sites_solution_secondary difmap
_cell_angle_alpha 106.877(4)
_cell_angle_beta 102.705(4)
_cell_angle_gamma 110.461(4)
_cell_formula_units_Z 2
_cell_length_a 9.532(2)
_cell_length_b 9.866(3)
_cell_length_c 10.070(3)
_cell_measurement_reflns_used 1758
_cell_measurement_temperature 293(2)
_cell_measurement_theta_max 26.32
_cell_measurement_theta_min 2.41
_cell_volume 792.6(4)
_computing_cell_refinement 'SMART (Bruker, 1997)'
_computing_data_collection 'SMART (Bruker, 1997)'
_computing_data_reduction 'SAINT (Bruker, 1997)'
_computing_molecular_graphics 'SHELXTL (Bruker, 1997)'
_computing_publication_material 'SHELXTL (Bruker, 1997)'
_computing_structure_refinement 'SHELXL97 (Sheldrick, 1997)'
_computing_structure_solution 'SHELXS97 (Sheldrick, 1997)'
_diffrn_ambient_temperature 293(2)
_diffrn_measured_fraction_theta_full 0.989
_diffrn_measured_fraction_theta_max 0.989
_diffrn_measurement_device_type 'Bruker SMART CCD area-detector'
_diffrn_measurement_method 'phi and omega scans'
_diffrn_radiation_monochromator graphite
_diffrn_radiation_source 'fine-focus sealed tube'
_diffrn_radiation_type MoK\a
_diffrn_radiation_wavelength 0.71073
_diffrn_reflns_av_R_equivalents 0.0174
_diffrn_reflns_av_sigmaI/netI 0.0328
_diffrn_reflns_limit_h_max 11
_diffrn_reflns_limit_h_min -8
_diffrn_reflns_limit_k_max 11
_diffrn_reflns_limit_k_min -11
_diffrn_reflns_limit_l_max 11
_diffrn_reflns_limit_l_min -11
_diffrn_reflns_number 4104
_diffrn_reflns_theta_full 25.02
_diffrn_reflns_theta_max 25.02
_diffrn_reflns_theta_min 2.26
_diffrn_standards_decay_% 0
_diffrn_standards_interval_count 0
_diffrn_standards_interval_time 0
_diffrn_standards_number 0
_exptl_absorpt_coefficient_mu 0.089
_exptl_absorpt_correction_T_max 0.9894
_exptl_absorpt_correction_T_min 0.9807
_exptl_absorpt_correction_type multi-scan
_exptl_absorpt_process_details '(SADABS; Sheldrick, 1996)'
_exptl_crystal_colour colorless
_exptl_crystal_density_diffrn 1.263
_exptl_crystal_density_method 'not measured'
_exptl_crystal_description black
_exptl_crystal_F_000 320
_exptl_crystal_size_max 0.22
_exptl_crystal_size_mid 0.18
_exptl_crystal_size_min 0.12
_refine_diff_density_max 0.211
_refine_diff_density_min -0.286
_refine_ls_extinction_coef 0.014(5)
_refine_ls_extinction_method SHELXL
_refine_ls_goodness_of_fit_ref 1.055
_refine_ls_hydrogen_treatment constr
_refine_ls_matrix_type full
_refine_ls_number_parameters 203
_refine_ls_number_reflns 2765
_refine_ls_number_restraints 4
_refine_ls_restrained_S_all 1.055
_refine_ls_R_factor_all 0.0679
_refine_ls_R_factor_gt 0.0469
_refine_ls_shift/su_max 0.000
_refine_ls_shift/su_mean 0.000
_refine_ls_structure_factor_coef Fsqd
_refine_ls_weighting_details 'calc w=1/[\s^2^(Fo^2^)+(0.0589P)^2^] where P=(Fo^2^+2Fc^2^)/3'
_refine_ls_weighting_scheme calc
_refine_ls_wR_factor_gt 0.1202
_refine_ls_wR_factor_ref 0.1370
_reflns_number_gt 1998
_reflns_number_total 2765
_reflns_threshold_expression I>2\s(I)
_cod_data_source_file bt2602.cif
_cod_data_source_block I
_cod_depositor_comments
;
The following automatic conversions were performed:
'_symmetry_cell_setting' value 'Triclinic' changed to 'triclinic'
according to '/home/saulius/struct/CIF-dictionaries/cif_core.dic'
dictionary named 'cif_core.dic' version 2.4.1 from 2010-06-29.

Automatic conversion script
Id: cif_fix_enum 1527 2010-12-29 10:47:43Z saulius 

The following automatic conversions were performed:

'_symmetry_cell_setting' value 'Triclinic' changed to 'triclinic'
according to /home/saulius/struct/CIF-dictionaries/cif_core.dic
dictionary named 'cif_core.dic' version 2.4.1 from 2010-06-29.

Automatic conversion script
Id: cif_fix_values 1715 2011-07-08 13:25:40Z adriana 
;
_cod_original_cell_volume 792.6(3)
_cod_database_code 2216308
_cod_database_fobs_code 2216308

loop_
_symmetry_equiv_pos_as_xyz
'x, y, z'
'-x, -y, -z'

loop_
_atom_site_type_symbol
_atom_site_label
_atom_site_fract_x
_atom_site_fract_y
_atom_site_fract_z
_atom_site_U_iso_or_equiv
_atom_site_adp_type
_atom_site_calc_flag
_atom_site_refinement_flags
_atom_site_occupancy
O O1 0.2589(2) 1.11169(19) 0.69922(16) 0.0553(4) Uani d . 1
H H1 0.2580 1.1367 0.7840 0.083 Uiso calc R 1
O O2 0.14206(18) 0.99148(17) 0.24078(15) 0.0518(4) Uani d . 1
N N1 0.2377(2) 0.93249(19) 0.43197(17) 0.0423(4) Uani d D 1
H H1A 0.2568 0.9544 0.5277 0.051 Uiso d RD 1
N N2 0.2353(2) 0.79924(19) 0.33350(18) 0.0428(4) Uani d . 1
N N3 0.2016(2) 0.1382(2) -0.03749(19) 0.0495(5) Uani d D 1
H H3A 0.2530 0.0931 0.0013 0.059 Uiso d RD 1
H H3B 0.0959 0.0770 -0.0894 0.059 Uiso d RD 1
C C1 0.2088(2) 1.1987(2) 0.6347(2) 0.0400(5) Uani d . 1
C C2 0.1960(3) 1.3305(3) 0.7190(2) 0.0522(6) Uani d . 1
H H2 0.2216 1.3594 0.8209 0.063 Uiso calc R 1
C C3 0.1459(3) 1.4181(3) 0.6538(3) 0.0584(6) Uani d . 1
H H3 0.1371 1.5052 0.7116 0.070 Uiso calc R 1
C C4 0.1085(3) 1.3772(3) 0.5024(3) 0.0566(6) Uani d . 1
H H4 0.0745 1.4363 0.4580 0.068 Uiso calc R 1
C C5 0.1223(3) 1.2482(2) 0.4182(2) 0.0474(5) Uani d . 1
H H5 0.0983 1.2220 0.3167 0.057 Uiso calc R 1
C C6 0.1712(2) 1.1555(2) 0.4803(2) 0.0371(4) Uani d . 1
C C7 0.1811(2) 1.0198(2) 0.3753(2) 0.0387(5) Uani d . 1
C C8 0.3019(2) 0.7255(2) 0.3898(2) 0.0382(4) Uani d . 1
C C9 0.3890(3) 0.7790(3) 0.5534(2) 0.0554(6) Uani d . 1
H H9A 0.4602 0.8898 0.5953 0.083 Uiso calc R 1
H H9B 0.4498 0.7212 0.5671 0.083 Uiso calc R 1
H H9C 0.3126 0.7601 0.6022 0.083 Uiso calc R 1
C C10 0.2813(2) 0.5740(2) 0.2816(2) 0.0370(4) Uani d . 1
C C11 0.3929(2) 0.5133(2) 0.3002(2) 0.0440(5) Uani d . 1
H H11 0.4863 0.5696 0.3841 0.053 Uiso calc R 1
C C12 0.3678(3) 0.3709(3) 0.1963(2) 0.0465(5) Uani d . 1
H H12 0.4453 0.3344 0.2106 0.056 Uiso calc R 1
C C13 0.2279(2) 0.2820(2) 0.0711(2) 0.0395(5) Uani d . 1
C C14 0.1155(2) 0.3420(2) 0.0516(2) 0.0436(5) Uani d . 1
H H14 0.0216 0.2851 -0.0317 0.052 Uiso calc R 1
C C15 0.1420(2) 0.4843(2) 0.1540(2) 0.0414(5) Uani d . 1
H H15 0.0655 0.5218 0.1382 0.050 Uiso calc R 1
O O3 0.3330(3) 0.9427(3) 0.0800(3) 0.0916(7) Uani d . 1
H H3C 0.2748 0.9244 0.1281 0.137 Uiso calc R 1
C C16 0.3621(4) 0.8161(4) 0.0251(4) 0.1017(11) Uani d . 1
H H16A 0.4096 0.8271 -0.0483 0.153 Uiso calc R 1
H H16B 0.2630 0.7211 -0.0197 0.153 Uiso calc R 1
H H16C 0.4341 0.8107 0.1044 0.153 Uiso calc R 1

loop_
_atom_site_aniso_label
_atom_site_aniso_U_11
_atom_site_aniso_U_22
_atom_site_aniso_U_33
_atom_site_aniso_U_12
_atom_site_aniso_U_13
_atom_site_aniso_U_23
O1 0.0806(11) 0.0635(10) 0.0355(8) 0.0457(9) 0.0231(8) 0.0194(7)
O2 0.0691(10) 0.0563(9) 0.0352(8) 0.0365(8) 0.0174(7) 0.0153(7)
N1 0.0550(11) 0.0442(10) 0.0318(8) 0.0281(8) 0.0169(8) 0.0121(8)
N2 0.0521(10) 0.0434(10) 0.0360(9) 0.0265(8) 0.0170(8) 0.0124(8)
N3 0.0632(12) 0.0526(11) 0.0428(10) 0.0382(10) 0.0185(9) 0.0174(9)
C1 0.0427(12) 0.0410(11) 0.0380(10) 0.0187(9) 0.0186(9) 0.0147(9)
C2 0.0692(15) 0.0494(13) 0.0418(11) 0.0285(12) 0.0285(11) 0.0141(10)
C3 0.0813(17) 0.0502(14) 0.0632(15) 0.0388(13) 0.0445(13) 0.0229(12)
C4 0.0780(17) 0.0547(14) 0.0630(15) 0.0425(13) 0.0376(13) 0.0325(12)
C5 0.0587(14) 0.0509(13) 0.0433(11) 0.0296(11) 0.0249(10) 0.0217(10)
C6 0.0357(11) 0.0369(11) 0.0393(10) 0.0154(9) 0.0171(8) 0.0141(9)
C7 0.0383(11) 0.0413(11) 0.0352(10) 0.0172(9) 0.0144(8) 0.0132(9)
C8 0.0371(11) 0.0412(11) 0.0355(10) 0.0164(9) 0.0133(8) 0.0154(9)
C9 0.0637(15) 0.0501(13) 0.0400(12) 0.0248(11) 0.0064(10) 0.0115(10)
C10 0.0401(11) 0.0408(11) 0.0353(10) 0.0199(9) 0.0165(9) 0.0174(9)
C11 0.0376(11) 0.0500(13) 0.0417(11) 0.0215(10) 0.0079(9) 0.0169(10)
C12 0.0495(13) 0.0570(13) 0.0475(12) 0.0363(11) 0.0186(10) 0.0236(11)
C13 0.0507(12) 0.0451(12) 0.0347(10) 0.0290(10) 0.0202(9) 0.0189(9)
C14 0.0449(12) 0.0503(12) 0.0339(10) 0.0269(10) 0.0088(9) 0.0115(9)
C15 0.0434(12) 0.0499(12) 0.0379(10) 0.0296(10) 0.0134(9) 0.0168(10)
O3 0.1202(18) 0.1157(17) 0.1053(16) 0.0813(15) 0.0766(14) 0.0696(14)
C16 0.125(3) 0.087(2) 0.125(3) 0.059(2) 0.080(2) 0.043(2)

loop_
_atom_type_symbol
_atom_type_description
_atom_type_scat_dispersion_real
_atom_type_scat_dispersion_imag
_atom_type_scat_source
C C 0.0033 0.0016 'International Tables Vol C Tables 4.2.6.8 and 6.1.1.4'
H H 0.0000 0.0000 'International Tables Vol C Tables 4.2.6.8 and 6.1.1.4'
N N 0.0061 0.0033 'International Tables Vol C Tables 4.2.6.8 and 6.1.1.4'
O O 0.0106 0.0060 'International Tables Vol C Tables 4.2.6.8 and 6.1.1.4'

loop_
_geom_angle_atom_site_label_1
_geom_angle_atom_site_label_2
_geom_angle_atom_site_label_3
_geom_angle
C1 O1 H1 109.5
C7 N1 N2 118.14(16)
C7 N1 H1A 117.0
N2 N1 H1A 123.9
C8 N2 N1 117.11(16)
C13 N3 H3A 111.1
C13 N3 H3B 110.7
H3A N3 H3B 115.5
O1 C1 C2 121.08(18)
O1 C1 C6 119.39(16)
C2 C1 C6 119.52(18)
C3 C2 C1 121.0(2)
C3 C2 H2 119.5
C1 C2 H2 119.5
C2 C3 C4 120.2(2)
C2 C3 H3 119.9
C4 C3 H3 119.9
C5 C4 C3 119.4(2)
C5 C4 H4 120.3
C3 C4 H4 120.3
C4 C5 C6 122.02(19)
C4 C5 H5 119.0
C6 C5 H5 119.0
C5 C6 C1 117.92(17)
C5 C6 C7 115.95(17)
C1 C6 C7 126.12(17)
O2 C7 N1 121.48(17)
O2 C7 C6 120.40(17)
N1 C7 C6 118.09(16)
N2 C8 C10 115.30(17)
N2 C8 C9 124.50(18)
C10 C8 C9 120.13(17)
C8 C9 H9A 109.5
C8 C9 H9B 109.5
H9A C9 H9B 109.5
C8 C9 H9C 109.5
H9A C9 H9C 109.5
H9B C9 H9C 109.5
C11 C10 C15 117.13(18)
C11 C10 C8 123.66(18)
C15 C10 C8 119.20(16)
C12 C11 C10 121.49(18)
C12 C11 H11 119.3
C10 C11 H11 119.3
C11 C12 C13 120.74(17)
C11 C12 H12 119.6
C13 C12 H12 119.6
C12 C13 C14 118.10(18)
C12 C13 N3 121.54(17)
C14 C13 N3 120.31(18)
C15 C14 C13 120.90(19)
C15 C14 H14 119.6
C13 C14 H14 119.6
C14 C15 C10 121.63(17)
C14 C15 H15 119.2
C10 C15 H15 119.2
C16 O3 H3C 109.5
O3 C16 H16A 109.5
O3 C16 H16B 109.5
H16A C16 H16B 109.5
O3 C16 H16C 109.5
H16A C16 H16C 109.5
H16B C16 H16C 109.5

loop_
_geom_bond_atom_site_label_1
_geom_bond_atom_site_label_2
_geom_bond_distance
O1 C1 1.364(2)
O1 H1 0.8200
O2 C7 1.240(2)
N1 C7 1.354(2)
N1 N2 1.387(2)
N1 H1A 0.8855
N2 C8 1.288(2)
N3 C13 1.415(2)
N3 H3A 0.8720
N3 H3B 0.9011
C1 C2 1.394(3)
C1 C6 1.410(3)
C2 C3 1.374(3)
C2 H2 0.9300
C3 C4 1.386(3)
C3 H3 0.9300
C4 C5 1.376(3)
C4 H4 0.9300
C5 C6 1.396(3)
C5 H5 0.9300
C6 C7 1.493(3)
C8 C10 1.488(3)
C8 C9 1.507(3)
C9 H9A 0.9600
C9 H9B 0.9600
C9 H9C 0.9600
C10 C11 1.396(3)
C10 C15 1.402(3)
C11 C12 1.388(3)
C11 H11 0.9300
C12 C13 1.392(3)
C12 H12 0.9300
C13 C14 1.398(3)
C14 C15 1.377(3)
C14 H14 0.9300
C15 H15 0.9300
O3 C16 1.360(3)
O3 H3C 0.8200
C16 H16A 0.9600
C16 H16B 0.9600
C16 H16C 0.9600

loop_
_geom_hbond_atom_site_label_D
_geom_hbond_atom_site_label_H
_geom_hbond_atom_site_label_A
_geom_hbond_site_symmetry_A
_geom_hbond_distance_DH
_geom_hbond_distance_HA
_geom_hbond_distance_DA
_geom_hbond_angle_DHA
O1 H1 N3 1_566 0.82 1.98 2.781(2) 163.8
N3 H3A O3 1_545 0.87 2.15 3.009(2) 168.6
N3 H3B O2 2_565 0.90 2.18 3.026(2) 156.9
N1 H1A O1 . 0.89 1.95 2.675(2) 138.3
O3 H3C O2 . 0.82 2.03 2.761(2) 148.7

loop_
_geom_torsion_atom_site_label_1
_geom_torsion_atom_site_label_2
_geom_torsion_atom_site_label_3
_geom_torsion_atom_site_label_4
_geom_torsion
C7 N1 N2 C8 174.29(17)
O1 C1 C2 C3 179.8(2)
C6 C1 C2 C3 0.5(3)
C1 C2 C3 C4 -0.5(4)
C2 C3 C4 C5 -0.1(4)
C3 C4 C5 C6 0.8(3)
C4 C5 C6 C1 -0.7(3)
C4 C5 C6 C7 -179.79(19)
O1 C1 C6 C5 -179.19(18)
C2 C1 C6 C5 0.1(3)
O1 C1 C6 C7 -0.3(3)
C2 C1 C6 C7 179.04(18)
N2 N1 C7 O2 -6.7(3)
N2 N1 C7 C6 175.08(16)
C5 C6 C7 O2 -2.3(3)
C1 C6 C7 O2 178.73(19)
C5 C6 C7 N1 175.89(17)
C1 C6 C7 N1 -3.1(3)
N1 N2 C8 C10 173.68(15)
N1 N2 C8 C9 -3.4(3)
N2 C8 C10 C11 150.28(19)
C9 C8 C10 C11 -32.5(3)
N2 C8 C10 C15 -30.6(3)
C9 C8 C10 C15 146.6(2)
C15 C10 C11 C12 0.5(3)
C8 C10 C11 C12 179.64(18)
C10 C11 C12 C13 -1.4(3)
C11 C12 C13 C14 1.3(3)
C11 C12 C13 N3 178.68(18)
C12 C13 C14 C15 -0.5(3)
N3 C13 C14 C15 -177.91(18)
C13 C14 C15 C10 -0.3(3)
C11 C10 C15 C14 0.3(3)
C8 C10 C15 C14 -178.86(18)

loop_
_cod_related_entry_id
_cod_related_entry_database
_cod_related_entry_code
1 ChemSpider 21196443
